data_2206444
loop_
_publ_author_name
'Zhou, Feng-Yan'
'Zhong, Jian-Hua'

_publ_section_title
;
 6-Acetoxymethyl-2-(2-methoxyphenoxy)tetrahydropyran-3,4,5-triyl
 triacetate
;
_journal_coden_ASTM ACSEBH
_journal_coeditor_code HG6206
_journal_issue 8
_journal_name_full
;
 Acta Crystallographica, Section E: Structure Reports Online
;
_journal_page_first o2701
_journal_page_last o2703
_journal_paper_doi 10.1107/S1600536805022804
_journal_volume 61
_journal_year 2005
_chemical_formula_iupac 'C21 H26 O11'
_chemical_formula_moiety 'C21 H26 O11'
_chemical_formula_sum 'C21 H26 O11'
_chemical_formula_weight 454.43
_chemical_name_systematic
;
6-Acetoxymethyl-2-(2-methoxyphenoxy)tetrahydropyran-3,4,5-triyl triacetate
;
_space_group_IT_number 19
_symmetry_cell_setting orthorhombic
_symmetry_space_group_name_Hall 'P 2ac 2ab'
_symmetry_space_group_name_H-M 'P 21 21 21'
_cell_angle_alpha 90
_cell_angle_beta 90
_cell_angle_gamma 90
_cell_formula_units_Z 4
_cell_length_a 8.1321(2)
_cell_length_b 10.6922(3)
_cell_length_c 26.8033(7)
_cell_measurement_reflns_used 7872
_cell_measurement_temperature 295.0(10)
_cell_measurement_theta_max 27.5
_cell_measurement_theta_min 2.0
_cell_volume 2330.55(11)
_computing_cell_refinement PROCESS-AUTO
_computing_data_collection 'PROCESS-AUTO (Rigaku, 1998)'
_computing_data_reduction 'CrystalStructure (Rigaku/MSC, 2004)'
_computing_molecular_graphics 'ORTEP-3 for Windows (Farrugia, 1997)'
_computing_publication_material 'CrystalStructure and  PLATON (Spek, 2003)'
_computing_structure_refinement 'CRYSTALS (Watkin <i>et al.</i>, 1996)'
_computing_structure_solution 'SIR97 (Altomare <i>et al.</i>, 1999)'
_diffrn_detector_area_resol_mean 10.00
_diffrn_measured_fraction_theta_full 0.9949
_diffrn_measured_fraction_theta_max 0.9932
_diffrn_measurement_device_type 'Rigaku R-AXIS RAPID'
_diffrn_measurement_method \w
_diffrn_radiation_type 'Mo K\a'
_diffrn_radiation_wavelength 0.7107
_diffrn_reflns_av_R_equivalents 0.032
_diffrn_reflns_limit_h_max 10
_diffrn_reflns_limit_h_min -10
_diffrn_reflns_limit_k_max 12
_diffrn_reflns_limit_k_min -13
_diffrn_reflns_limit_l_max 34
_diffrn_reflns_limit_l_min -34
_diffrn_reflns_number 16634
_diffrn_reflns_theta_full 27.00
_diffrn_reflns_theta_max 27.48
_exptl_absorpt_coefficient_mu 0.105
_exptl_absorpt_correction_T_max 0.964
_exptl_absorpt_correction_T_min 0.928
_exptl_absorpt_correction_type multi-scan
_exptl_absorpt_process_details '(ABSCOR; Higashi, 1995)'
_exptl_crystal_colour colorless
_exptl_crystal_density_diffrn 1.295
_exptl_crystal_density_method 'not measured'
_exptl_crystal_description block
_exptl_crystal_F_000 960.00
_exptl_crystal_size_max 0.45
_exptl_crystal_size_mid 0.40
_exptl_crystal_size_min 0.35
_refine_diff_density_max 0.26
_refine_diff_density_min -0.21
_refine_ls_extinction_coef 40E1(7)
_refine_ls_extinction_method 'Larson (1970), equation 22'
_refine_ls_goodness_of_fit_ref 1.012
_refine_ls_hydrogen_treatment constr
_refine_ls_number_parameters 290
_refine_ls_number_reflns 2893
_refine_ls_R_factor_gt 0.0400
_refine_ls_shift/su_max 0.000
_refine_ls_structure_factor_coef Fsqd
_refine_ls_weighting_details 'w = 1/[0.0019Fo^2^ + \s(Fo^2^)]/(4Fo^2^)'
_refine_ls_weighting_scheme calc
_refine_ls_wR_factor_ref 0.1180
_reflns_number_gt 2377
_reflns_number_total 2893
_reflns_threshold_expression F^2^>2\s(F^2^)
_cod_data_source_file hg6206.cif
_cod_data_source_block I
_cod_original_cell_volume 2330.50(10)
_cod_database_code 2206444
_cod_database_fobs_code 2206444

loop_
_symmetry_equiv_pos_site_id
_symmetry_equiv_pos_as_xyz
1 x,y,z
2 1/2-x,-y,1/2+z
3 1/2+x,1/2-y,-z
4 -x,1/2+y,1/2-z

loop_
_atom_site_label
_atom_site_fract_x
_atom_site_fract_y
_atom_site_fract_z
_atom_site_U_iso_or_equiv
_atom_site_adp_type
_atom_site_calc_flag
_atom_site_refinement_flags
_atom_site_occupancy
_atom_site_type_symbol
O1 0.5386(3) 0.8350(3) 0.74200(10) 0.1037(9) Uani d . 1.00 O
O2 0.6600(2) 0.68080(10) 0.67707(6) 0.0473(4) Uani d . 1.00 O
O3 0.4663(2) 0.73360(10) 0.59538(6) 0.0472(4) Uani d . 1.00 O
O4 0.2445(3) 0.6422(3) 0.62700(10) 0.1039(9) Uani d . 1.00 O
O5 0.4567(2) 0.53470(10) 0.52252(6) 0.0455(4) Uani d . 1.00 O
O6 0.4419(3) 0.7096(2) 0.47634(8) 0.0722(6) Uani d . 1.00 O
O7 0.7872(2) 0.43990(10) 0.50265(5) 0.0445(4) Uani d . 1.00 O
O8 0.6928(4) 0.2428(2) 0.50296(9) 0.0820(7) Uani d . 1.00 O
O10 0.8451(3) 0.2840(2) 0.62339(7) 0.0604(5) Uani d . 1.00 O
O11 1.0031(5) 0.1240(3) 0.6065(2) 0.163(2) Uani d . 1.00 O
O12 0.7980(2) 0.53050(10) 0.63402(5) 0.0426(4) Uani d . 1.00 O
C1 0.4708(6) 0.9230(7) 0.7753(3) 0.0860(10) Uani d . 1.00 C
C2 0.7053(4) 0.8273(3) 0.74140(10) 0.0614(8) Uani d . 1.00 C
C3 0.8102(5) 0.8958(3) 0.77170(10) 0.0722(9) Uani d . 1.00 C
C4 0.9769(5) 0.8831(4) 0.76690(10) 0.0740(10) Uani d . 1.00 C
C5 1.0422(4) 0.8021(4) 0.73260(10) 0.0730(10) Uani d . 1.00 C
C6 0.9390(3) 0.7324(3) 0.70200(10) 0.0584(7) Uani d . 1.00 C
C7 0.7712(3) 0.7459(2) 0.70623(8) 0.0463(6) Uani d . 1.00 C
C8 0.7111(3) 0.6440(2) 0.62958(8) 0.0401(5) Uani d . 1.00 C
C9 0.5581(3) 0.6203(2) 0.59916(8) 0.0399(5) Uani d . 1.00 C
C10 0.6043(3) 0.5755(2) 0.54718(8) 0.0381(5) Uani d . 1.00 C
C11 0.7168(3) 0.4630(2) 0.55115(8) 0.0391(5) Uani d . 1.00 C
C12 0.8588(3) 0.4861(2) 0.58709(8) 0.0413(5) Uani d . 1.00 C
C13 0.3109(4) 0.7337(3) 0.61260(10) 0.0610(8) Uani d . 1.00 C
C14 0.2397(5) 0.8618(3) 0.61060(10) 0.0840(10) Uani d . 1.00 C
C15 0.3841(3) 0.6127(2) 0.48937(9) 0.0497(6) Uani d . 1.00 C
C16 0.2228(4) 0.5615(3) 0.47360(10) 0.0691(9) Uani d . 1.00 C
C17 0.7690(3) 0.3238(2) 0.48297(9) 0.0504(6) Uani d . 1.00 C
C18 0.8566(4) 0.3112(3) 0.43500(10) 0.0653(8) Uani d . 1.00 C
C19 0.9542(3) 0.3683(2) 0.59830(9) 0.0515(6) Uani d . 1.00 C
C20 0.8868(5) 0.1651(3) 0.62760(10) 0.0800(10) Uani d . 1.00 C
C21 0.7711(7) 0.0920(3) 0.6575(2) 0.114(2) Uani d . 1.00 C
H3 0.7653 0.9541 0.7964 0.087 Uiso c R 1.00 H
H4 1.0505 0.9321 0.7882 0.089 Uiso c R 1.00 H
H5 1.1617 0.7930 0.7296 0.088 Uiso c R 1.00 H
H6 0.9855 0.6737 0.6777 0.070 Uiso c R 1.00 H
H8 0.7795 0.7086 0.6141 0.048 Uiso c R 1.00 H
H9 0.4912 0.5564 0.6158 0.048 Uiso c R 1.00 H
H10 0.6575 0.6428 0.5283 0.045 Uiso c R 1.00 H
H11 0.6538 0.3898 0.5620 0.047 Uiso c R 1.00 H
H12 0.9329 0.5488 0.5728 0.050 Uiso c R 1.00 H
H192 1.0480 0.3872 0.6193 0.061 Uiso c R 1.00 H
H191 0.9920 0.3307 0.5674 0.062 Uiso c R 1.00 H
H142 0.2613 0.9041 0.6415 0.101 Uiso c R 1.00 H
H143 0.1232 0.8572 0.6053 0.101 Uiso c R 1.00 H
H141 0.2899 0.9072 0.5837 0.101 Uiso c R 1.00 H
H162 0.1966 0.5928 0.4410 0.083 Uiso c R 1.00 H
H163 0.2286 0.4719 0.4727 0.083 Uiso c R 1.00 H
H161 0.1393 0.5868 0.4968 0.083 Uiso c R 1.00 H
H181 0.7841 0.3338 0.4082 0.078 Uiso c R 1.00 H
H182 0.8921 0.2263 0.4308 0.079 Uiso c R 1.00 H
H183 0.9503 0.3659 0.4349 0.079 Uiso c R 1.00 H
H211 0.8033 0.0953 0.6919 0.137 Uiso c R 1.00 H
H212 0.7696 0.0065 0.6465 0.137 Uiso c R 1.00 H
H213 0.6634 0.1276 0.6538 0.137 Uiso c R 1.00 H
H103 0.4517 0.8818 0.8066 0.103 Uiso c R 1.00 H
H101 0.3686 0.9543 0.7624 0.103 Uiso c R 1.00 H
H102 0.5457 0.9913 0.7802 0.103 Uiso c R 1.00 H

loop_
_atom_site_aniso_label
_atom_site_aniso_U_11
_atom_site_aniso_U_22
_atom_site_aniso_U_33
_atom_site_aniso_U_12
_atom_site_aniso_U_13
_atom_site_aniso_U_23
O1 0.0660(10) 0.0720(10) 0.174(3) 0.0120(10) 0.053(2) 0.0034(7)
O2 0.0502(9) 0.0470(8) 0.0447(8) -0.0044(8) 0.0071(7) -0.0107(7)
O3 0.0489(9) 0.0367(7) 0.0561(9) 0.0052(7) 0.0075(8) 0.0034(7)
O4 0.0660(10) 0.0720(10) 0.174(3) 0.0120(10) 0.053(2) 0.023(2)
O5 0.0493(9) 0.0356(7) 0.0515(9) -0.0017(7) -0.0093(7) 0.0041(7)
O6 0.0790(10) 0.0540(10) 0.0830(10) -0.0070(10) -0.0220(10) 0.0250(10)
O7 0.0548(9) 0.0409(8) 0.0378(7) -0.0010(7) 0.0063(7) -0.0051(6)
O8 0.122(2) 0.0439(9) 0.0800(10) -0.0160(10) 0.0130(10) -0.0144(9)
O10 0.0780(10) 0.0458(8) 0.0570(10) 0.0143(9) 0.0040(10) 0.0093(8)
O11 0.136(3) 0.066(2) 0.286(5) 0.042(2) 0.072(4) 0.028(2)
O12 0.0511(9) 0.0408(8) 0.0359(7) 0.0066(7) 0.0004(7) -0.0014(6)
C1 0.083(2) 0.074(2) 0.108(2) 0.037(2) 0.016(2) 0.011(2)
C2 0.064(2) 0.064(2) 0.0550(10) -0.0060(10) 0.0110(10) -0.0180(10)
C3 0.087(2) 0.074(2) 0.056(2) -0.005(2) 0.001(2) -0.0280(10)
C4 0.082(2) 0.086(2) 0.055(2) -0.015(2) -0.015(2) -0.013(2)
C5 0.060(2) 0.094(2) 0.066(2) -0.004(2) -0.0130(10) -0.016(2)
C6 0.059(2) 0.060(2) 0.0560(10) 0.0010(10) -0.0050(10) -0.0080(10)
C7 0.0570(10) 0.0430(10) 0.0390(10) -0.0050(10) 0.0010(10) -0.0032(9)
C8 0.0460(10) 0.0360(10) 0.0390(10) 0.0010(10) 0.0040(10) -0.0018(8)
C9 0.0420(10) 0.0326(9) 0.0450(10) 0.0024(9) 0.0030(10) 0.0013(9)
C10 0.0400(10) 0.0334(9) 0.0400(10) -0.0017(9) -0.0014(9) 0.0010(9)
C11 0.0450(10) 0.0333(9) 0.0390(10) 0.0010(10) 0.0057(9) 0.0007(8)
C12 0.0460(10) 0.0400(10) 0.0380(10) 0.0020(10) 0.0044(9) -0.0012(9)
C13 0.057(2) 0.0550(10) 0.071(2) 0.0130(10) 0.0140(10) 0.0020(10)
C14 0.083(2) 0.070(2) 0.098(2) 0.037(2) 0.016(2) 0.008(2)
C15 0.0580(10) 0.0390(10) 0.0520(10) 0.0080(10) -0.0100(10) 0.0010(10)
C16 0.065(2) 0.057(2) 0.085(2) 0.0060(10) -0.028(2) 0.0010(10)
C17 0.0570(10) 0.0430(10) 0.0510(10) 0.0080(10) -0.0080(10) -0.0110(10)
C18 0.073(2) 0.069(2) 0.0540(10) 0.013(2) -0.0010(10) -0.0180(10)
C19 0.0510(10) 0.0550(10) 0.0480(10) 0.0130(10) 0.0000(10) 0.0010(10)
C20 0.094(2) 0.0500(10) 0.096(2) 0.013(2) 0.004(2) 0.010(2)
C21 0.164(5) 0.063(2) 0.115(3) -0.005(3) 0.003(3) 0.030(2)

loop_
_atom_type_symbol
_atom_type_description
_atom_type_scat_dispersion_real
_atom_type_scat_dispersion_imag
_atom_type_scat_source
C C 0.003 0.002
;
International Tables for Crystallography
(1992, Vol. C, Tables 4.2.6.8 and 6.1.1.4)
;
H H 0.000 0.000
;
International Tables for Crystallography
(1992, Vol. C, Table 6.1.1.4)
;
O O 0.011 0.006
;
International Tables for Crystallography
(1992, Vol. C, Tables 4.2.6.8 and 6.1.1.4)
;

loop_
_geom_angle_atom_site_label_1
_geom_angle_atom_site_label_2
_geom_angle_atom_site_label_3
_geom_angle
_geom_angle_publ_flag
C2 O1 C1 116.0(3) y
O1 C2 C3 125.1(3) ?
O1 C2 C7 115.6(3) ?
O2 C7 C2 116.4(2) ?
O2 C7 C6 123.3(2) ?
C8 O2 C7 117.6(2) y
O2 C8 O12 108.4(2) ?
O2 C8 C9 107.2(2) ?
O3 C9 C8 109.1(2) ?
C13 O3 C9 117.9(2) y
O3 C9 C10 109.4(2) ?
O3 C13 O4 122.7(3) ?
O3 C13 C14 110.7(2) ?
O4 C13 C14 126.6(3) ?
O5 C10 C9 108.1(2) ?
C15 O5 C10 118.6(2) ?
O5 C10 C11 107.2(2) ?
O5 C15 O6 123.8(2) ?
O5 C15 C16 110.2(2) ?
O6 C15 C16 126.0(3) ?
O7 C11 C12 107.3(2) ?
O7 C11 C10 108.2(2) ?
C17 O7 C11 117.7(2) ?
O7 C17 O8 123.2(2) ?
O7 C17 C18 111.7(2) ?
O8 C17 C18 125.2(3) ?
O10 C19 C12 107.5(2) ?
C20 O10 C19 119.1(3) ?
O10 C20 O11 121.4(4) ?
O10 C20 C21 113.3(3) ?
O11 C20 C21 125.1(3) ?
O12 C8 C9 108.3(2) ?
C12 O12 C8 112.6(2) y
O12 C12 C11 110.3(2) ?
O12 C12 C19 106.2(2) ?
C7 C2 C3 119.4(3) ?
C2 C3 C4 120.1(3) ?
C2 C7 C6 120.2(2) ?
C3 C4 C5 120.7(3) ?
C4 C5 C6 120.0(3) ?
C5 C6 C7 119.6(3) ?
C8 C9 C10 110.1(2) ?
C9 C10 C11 109.6(2) ?
C10 C11 C12 111.9(2) ?
C11 C12 C19 112.4(2) ?
O1 C1 H103 108.0868 ?
O1 C1 H101 110.0289 ?
O1 C1 H102 110.2752 ?
O2 C8 H8 110.9053 ?
O3 C9 H9 109.4624 ?
O5 C10 H10 110.6564 ?
O7 C11 H11 109.7462 ?
O10 C19 H191 109.5960 ?
O10 C19 H192 110.1829 ?
O12 C8 H8 110.9861 ?
O12 C12 H12 109.1830 ?
H101 C1 H103 109.4756 ?
H102 C1 H103 109.4826 ?
H102 C1 H101 109.4693 ?
C2 C3 H3 120.2033 ?
H3 C3 C4 119.7258 ?
C3 C4 H4 119.7873 ?
H4 C4 C5 119.5120 ?
C4 C5 H5 120.1247 ?
C5 C6 H6 120.1350 ?
H5 C5 C6 119.8383 ?
H6 C6 C7 120.2611 ?
H8 C8 C9 110.9254 ?
C8 C9 H9 109.2415 ?
H9 C9 C10 109.5194 ?
C9 C10 H10 110.6119 ?
H10 C10 C11 110.6405 ?
C10 C11 H11 109.8502 ?
H11 C11 C12 109.7424 ?
C11 C12 H12 109.2333 ?
H12 C12 C19 109.4479 ?
C12 C19 H191 109.8243 ?
C12 C19 H192 110.2752 ?
C13 C14 H142 109.3691 ?
C13 C14 H143 109.9649 ?
C13 C14 H141 109.0644 ?
H143 C14 H142 109.5157 ?
H141 C14 H142 109.4743 ?
H141 C14 H143 109.4375 ?
C15 C16 H162 109.1449 ?
C15 C16 H163 109.4692 ?
C15 C16 H161 109.7731 ?
H163 C16 H162 109.4693 ?
H161 C16 H162 109.5574 ?
H161 C16 H163 109.4130 ?
C17 C18 H181 109.3916 ?
C17 C18 H182 109.5560 ?
C17 C18 H183 109.2224 ?
H182 C18 H181 109.4987 ?
H183 C18 H181 109.4716 ?
H183 C18 H182 109.6863 ?
H191 C19 H192 109.4591 ?
C20 C21 H211 109.3769 ?
C20 C21 H212 110.4017 ?
C20 C21 H213 108.5018 ?
H212 C21 H211 109.4843 ?
H213 C21 H211 109.4659 ?
H213 C21 H212 109.5909 ?

loop_
_geom_bond_atom_site_label_1
_geom_bond_atom_site_label_2
_geom_bond_distance
_geom_bond_publ_flag
O1 C1 1.410(8) y
O1 C2 1.358(4) y
O2 C7 1.383(3) y
O2 C8 1.396(3) y
O3 C9 1.427(3) y
O3 C13 1.345(3) y
O4 C13 1.183(4) y
O5 C10 1.438(3) ?
O5 C15 1.354(3) ?
O6 C15 1.190(3) ?
O7 C11 1.442(3) ?
O7 C17 1.356(3) ?
O8 C17 1.192(4) ?
O10 C19 1.432(3) ?
O10 C20 1.320(4) ?
O11 C20 1.187(6) ?
O12 C8 1.409(3) y
O12 C12 1.433(3) y
C2 C3 1.388(5) ?
C2 C7 1.390(4) ?
C3 C4 1.368(5) ?
C4 C5 1.370(5) ?
C5 C6 1.389(4) ?
C6 C7 1.377(4) ?
C8 C9 1.509(3) ?
C9 C10 1.520(3) ?
C10 C11 1.515(3) ?
C11 C12 1.524(3) ?
C12 C19 1.509(3) ?
C13 C14 1.488(4) ?
C15 C16 1.482(4) ?
C17 C18 1.476(4) ?
C20 C21 1.464(6) ?
C1 H103 0.9600 ?
C1 H101 0.9600 ?
C1 H102 0.9600 ?
C3 H3 0.9800 ?
C4 H4 0.9800 ?
C5 H5 0.9800 ?
C6 H6 0.9800 ?
C8 H8 0.9800 ?
C9 H9 0.9800 ?
C10 H10 0.9800 ?
C11 H11 0.9800 ?
C12 H12 0.9800 ?
C14 H142 0.9600 ?
C14 H143 0.9600 ?
C14 H141 0.9600 ?
C16 H162 0.9600 ?
C16 H163 0.9600 ?
C16 H161 0.9600 ?
C18 H181 0.9600 ?
C18 H182 0.9600 ?
C18 H183 0.9600 ?
C19 H192 0.9700 ?
C19 H191 0.9700 ?
C21 H211 0.9600 ?
C21 H212 0.9599 ?
C21 H213 0.9600 ?

loop_
_geom_hbond_atom_site_label_D
_geom_hbond_atom_site_label_H
_geom_hbond_atom_site_label_A
_geom_hbond_site_symmetry_A
_geom_hbond_distance_DH
_geom_hbond_distance_HA
_geom_hbond_distance_DA
_geom_hbond_angle_DHA
_geom_hbond_publ_flag
C6 H6 O4 1_655 0.98 2.53 3.338(4) 140 yes
C16 H163 O8 3_456 0.96 2.40 3.323(4) 160 yes
C18 H181 O11 3_456 0.96 2.36 3.159(5) 140 yes

loop_
_geom_torsion_atom_site_label_1
_geom_torsion_atom_site_label_2
_geom_torsion_atom_site_label_3
_geom_torsion_atom_site_label_4
_geom_torsion
C1 O1 C2 C3 2.0(5)
C8 O2 C7 C2 152.4(2)
C8 O2 C7 C6 -28.1(3)
C7 O2 C8 O12 83.9(2)
C13 O3 C9 C8 -121.5(2)
C9 O3 C13 O4 -5.8(4)
C15 O5 C10 C9 100.4(2)
C10 O5 C15 O6 6.1(3)
C17 O7 C11 C10 -125.4(2)
C11 O7 C17 O8 2.9(4)
C20 O10 C19 C12 165.3(2)
C19 O10 C20 O11 -8.2(6)
C12 O12 C8 O2 -178.8(2)
C8 O12 C12 C11 -60.4(2)
O1 C2 C3 C4 -178.1(3)
O1 C2 C7 O2 -1.4(4)
O1 C2 C7 C6 179.1(3)
C2 C3 C4 C5 -0.8(5)
C3 C4 C5 C6 0.5(5)
C4 C5 C6 C7 0.3(5)
C5 C6 C7 O2 179.6(2)
C5 C6 C7 C2 -1.0(4)
O2 C8 C9 O3 61.8(2)
O12 C8 C9 O3 178.5(2)
O3 C9 C10 O5 -69.4(2)
C8 C9 C10 O5 170.7(2)
O5 C10 C11 O7 75.5(2)
C9 C10 C11 O7 -167.5(2)
O7 C11 C12 O12 170.2(2)
C10 C11 C12 O12 51.7(2)
O12 C12 C19 O10 56.8(2)
C11 C12 C19 O10 -63.9(2)

loop_
_cod_related_entry_id
_cod_related_entry_database
_cod_related_entry_code
1 ChemSpider 21180482
